data_4020696
loop_
_publ_author_name
'William R. Dolbier, Jr.'
'Yi-An Zhai'
'Merle A. Battiste'
'Khalil A. Abboud'
'Ion Ghiviriga'

_publ_section_title
;
 A Highly Pyramidalized Cage Alkene Formed via
 the Double Diels-Alder Cycloaddition of
 syn-4,5,13,14-Bis(dehydro)octafluoroparacyclophane
 to Anthracene
;
_journal_name_full 'Journal of Organic Chemistry'
_journal_page_first 10336
_journal_page_last 10341
_journal_paper_doi 10.1021/jo051488v
_journal_volume 70
_journal_year 2005
_chemical_formula_sum 'C30 H14 F8'
_chemical_formula_weight 526.42
_space_group_IT_number 14
_symmetry_cell_setting monoclinic
_symmetry_space_group_name_Hall '-P 2yn'
_symmetry_space_group_name_H-M 'P 1 21/n 1'
_cell_angle_alpha 90.00
_cell_angle_beta 104.872(2)
_cell_angle_gamma 90.00
_cell_formula_units_Z 4
_cell_length_a 9.3031(5)
_cell_length_b 14.1979(8)
_cell_length_c 16.3548(9)
_cell_measurement_temperature 173(2)
_cell_volume 2087.9(2)
_diffrn_ambient_temperature 173(2)
_exptl_crystal_density_diffrn 1.675
_cod_depositor_comments
;
The following automatic conversions were performed:
'_symmetry_cell_setting' value 'Monoclinic' changed to 'monoclinic'
according to '/home/saulius/struct/CIF-dictionaries/cif_core.dic'
dictionary named 'cif_core.dic' version 2.4.1 from 2010-06-29.

Automatic conversion script
Id: cif_fix_enum 1527 2010-12-29 10:47:43Z saulius 
;
_cod_original_sg_symbol_H-M 'P 21/n'
_cod_database_code 4020696

loop_
_symmetry_equiv_pos_as_xyz
'x, y, z'
'-x+1/2, y+1/2, -z+1/2'
'-x, -y, -z'
'x-1/2, -y-1/2, z-1/2'

loop_
_atom_site_label
_atom_site_type_symbol
_atom_site_fract_x
_atom_site_fract_y
_atom_site_fract_z
_atom_site_U_iso_or_equiv
_atom_site_adp_type
_atom_site_occupancy
_atom_site_symmetry_multiplicity
_atom_site_calc_flag
_atom_site_refinement_flags
_atom_site_disorder_assembly
_atom_site_disorder_group
F1 F 0.6271(8) 0.4563(3) 0.2084(3) 0.042(3) Uani 0.71(7) 1 d P A 3
F2 F 0.5183(12) 0.5240(7) 0.2953(6) 0.047(2) Uani 0.71(7) 1 d P A 3
F1' F 0.610(3) 0.460(2) 0.2130(17) 0.123(16) Uani 0.29(7) 1 d P A 4
F2' F 0.485(7) 0.519(2) 0.2911(18) 0.089(9) Uani 0.29(7) 1 d P A 4
F3 F 0.6419(16) 0.3119(8) 0.2961(14) 0.062(4) Uani 0.46(13) 1 d P A 1
F4 F 0.520(4) 0.3845(18) 0.3731(10) 0.087(8) Uani 0.46(13) 1 d P A 1
F3' F 0.6447(10) 0.3146(8) 0.2880(12) 0.051(3) Uani 0.54(13) 1 d P A 2
F4' F 0.5325(15) 0.3787(7) 0.3744(6) 0.041(5) Uani 0.54(13) 1 d P A 2
F5 F -0.178(4) 0.383(4) 0.081(3) 0.15(2) Uani 0.17(4) 1 d P B 7
F6 F -0.112(4) 0.317(4) -0.0216(19) 0.123(18) Uani 0.17(4) 1 d P B 7
F5' F -0.1843(5) 0.4053(6) 0.0765(3) 0.063(2) Uani 0.83(4) 1 d P B 8
F6' F -0.1213(6) 0.3285(4) -0.0226(4) 0.0698(17) Uani 0.83(4) 1 d P B 8
F7 F -0.160(2) 0.2582(17) 0.167(2) 0.042(6) Uani 0.30(12) 1 d P A 5
F8 F -0.1046(12) 0.1831(7) 0.0615(10) 0.033(8) Uani 0.30(12) 1 d P A 5
F7' F -0.1643(13) 0.2628(9) 0.1556(16) 0.070(3) Uani 0.70(12) 1 d P A 6
F8' F -0.1033(8) 0.1845(6) 0.0594(7) 0.080(6) Uani 0.70(12) 1 d P A 6
C1 C 0.3574(2) 0.45915(14) 0.16906(13) 0.0302(5) Uani 1 1 d . A .
C2 C 0.2334(3) 0.49571(16) 0.19261(15) 0.0390(5) Uani 1 1 d . . .
H2A H 0.2475 0.5378 0.2392 0.047 Uiso 1 1 calc R . .
C3 C 0.0922(3) 0.47104(17) 0.14876(16) 0.0415(6) Uani 1 1 d . . .
H3A H 0.0090 0.4959 0.1652 0.050 Uiso 1 1 calc R . .
C4 C 0.0700(2) 0.40895(15) 0.07936(15) 0.0342(5) Uani 1 1 d . B .
C5 C 0.1891(2) 0.38892(14) 0.04603(13) 0.0286(4) Uani 1 1 d . . .
C6 C 0.3346(2) 0.41355(13) 0.09178(13) 0.0269(4) Uani 1 1 d . . .
C7 C 0.5002(3) 0.45110(16) 0.23827(15) 0.0370(5) Uani 1 1 d . . .
C8 C 0.5126(3) 0.35454(17) 0.29247(14) 0.0374(5) Uani 1 1 d . A .
C9 C 0.3807(2) 0.28917(15) 0.26376(13) 0.0308(5) Uani 1 1 d . . .
C10 C 0.2612(3) 0.30355(17) 0.29937(14) 0.0387(5) Uani 1 1 d . A .
H10A H 0.2779 0.3303 0.3543 0.046 Uiso 1 1 calc R . .
C11 C 0.1195(3) 0.27919(17) 0.25544(16) 0.0395(5) Uani 1 1 d . . .
H11A H 0.0388 0.2894 0.2801 0.047 Uiso 1 1 calc R A .
C12 C 0.0930(2) 0.23931(15) 0.17426(14) 0.0308(5) Uani 1 1 d . A .
C13 C 0.2134(2) 0.20759(14) 0.14670(12) 0.0244(4) Uani 1 1 d . . .
C14 C 0.3597(2) 0.23282(14) 0.19228(12) 0.0249(4) Uani 1 1 d . A .
C15 C -0.0722(3) 0.35168(19) 0.05984(18) 0.0443(6) Uani 1 1 d . . .
C16 C -0.0592(2) 0.25544(17) 0.11508(17) 0.0393(5) Uani 1 1 d . A .
C17 C 0.2824(3) 0.36919(16) -0.08101(15) 0.0410(6) Uani 1 1 d . . .
H17A H 0.2452 0.3816 -0.1397 0.049 Uiso 1 1 calc R . .
C18 C 0.4186(3) 0.39183(17) -0.03838(16) 0.0414(6) Uani 1 1 d . . .
H18A H 0.4878 0.4213 -0.0639 0.050 Uiso 1 1 calc R . .
C19 C 0.4552(2) 0.36678(15) 0.05461(14) 0.0317(5) Uani 1 1 d . . .
H19A H 0.5592 0.3835 0.0860 0.038 Uiso 1 1 calc R . .
C20 C 0.4187(2) 0.26303(14) 0.06122(13) 0.0273(4) Uani 1 1 d . A .
C21 C 0.4766(2) 0.20833(15) 0.14323(12) 0.0275(4) Uani 1 1 d . . .
H21A H 0.5802 0.2262 0.1742 0.033 Uiso 1 1 calc R A .
C22 C 0.4596(2) 0.10465(15) 0.12230(13) 0.0278(4) Uani 1 1 d . A .
C23 C 0.5715(3) 0.03737(17) 0.14059(15) 0.0370(5) Uani 1 1 d . . .
H23A H 0.6686 0.0534 0.1729 0.044 Uiso 1 1 calc R A .
C24 C 0.5388(3) -0.05400(17) 0.11075(16) 0.0417(6) Uani 1 1 d . A .
H24A H 0.6144 -0.1007 0.1229 0.050 Uiso 1 1 calc R . .
C25 C 0.3987(3) -0.07751(16) 0.06403(15) 0.0393(6) Uani 1 1 d . . .
H25A H 0.3789 -0.1399 0.0432 0.047 Uiso 1 1 calc R A .
C26 C 0.2849(3) -0.01069(15) 0.04685(14) 0.0327(5) Uani 1 1 d . A .
H26A H 0.1875 -0.0273 0.0154 0.039 Uiso 1 1 calc R . .
C27 C 0.3166(2) 0.08014(14) 0.07642(12) 0.0265(4) Uani 1 1 d . . .
C28 C 0.2099(2) 0.16271(14) 0.06010(12) 0.0240(4) Uani 1 1 d . A .
H28A H 0.1074 0.1452 0.0269 0.029 Uiso 1 1 calc R . .
C29 C 0.2804(2) 0.23974(14) 0.01794(12) 0.0259(4) Uani 1 1 d . . .
C30 C 0.1899(3) 0.32176(15) -0.02866(13) 0.0318(5) Uani 1 1 d . A .
H30A H 0.0882 0.3033 -0.0623 0.038 Uiso 1 1 calc R . .

loop_
_atom_site_aniso_label
_atom_site_aniso_U_11
_atom_site_aniso_U_22
_atom_site_aniso_U_33
_atom_site_aniso_U_23
_atom_site_aniso_U_13
_atom_site_aniso_U_12
F1 0.027(2) 0.059(5) 0.036(3) 0.0060(15) 0.0027(14) -0.0133(18)
F2 0.058(3) 0.032(2) 0.040(3) -0.0156(16) -0.012(2) -0.0095(16)
F1' 0.039(7) 0.22(4) 0.097(14) 0.036(13) 0.000(6) -0.058(11)
F2' 0.11(2) 0.048(7) 0.071(8) -0.017(5) -0.044(9) -0.008(9)
F3 0.048(7) 0.047(5) 0.070(5) 0.020(9) -0.023(5) 0.004(4)
F4 0.115(12) 0.090(12) 0.044(8) -0.019(6) 0.000(6) -0.029(7)
F3' 0.023(4) 0.051(5) 0.072(4) -0.032(7) 0.000(4) -0.005(3)
F4' 0.066(7) 0.036(6) 0.013(4) -0.004(3) -0.003(3) -0.011(3)
F5 0.051(12) 0.067(17) 0.35(7) 0.09(2) 0.063(18) 0.051(12)
F6 0.062(16) 0.26(5) 0.053(16) -0.029(18) 0.031(14) -0.10(2)
F5' 0.0251(16) 0.042(2) 0.124(4) 0.0149(18) 0.0245(15) 0.0144(14)
F6' 0.046(2) 0.090(4) 0.056(3) 0.007(2) -0.018(2) -0.024(2)
F7 0.027(6) 0.053(8) 0.054(12) -0.013(8) 0.028(4) -0.003(5)
F8 0.009(7) 0.011(9) 0.076(11) -0.009(6) 0.006(6) -0.001(4)
F7' 0.036(3) 0.074(5) 0.114(7) 0.027(6) 0.043(4) 0.011(3)
F8' 0.043(5) 0.070(8) 0.111(8) -0.040(6) -0.012(5) -0.002(3)
C1 0.0349(11) 0.0224(10) 0.0314(11) -0.0004(8) 0.0051(9) -0.0047(8)
C2 0.0482(14) 0.0296(11) 0.0409(13) -0.0073(10) 0.0144(11) 0.0028(10)
C3 0.0383(13) 0.0369(13) 0.0531(15) -0.0001(11) 0.0187(11) 0.0113(10)
C4 0.0278(11) 0.0295(11) 0.0432(13) 0.0040(9) 0.0050(9) 0.0042(9)
C5 0.0317(11) 0.0224(10) 0.0294(10) 0.0028(8) 0.0038(8) 0.0014(8)
C6 0.0294(10) 0.0201(9) 0.0306(11) 0.0025(8) 0.0068(8) -0.0009(8)
C7 0.0399(13) 0.0336(12) 0.0330(12) -0.0051(10) 0.0013(10) -0.0102(10)
C8 0.0396(13) 0.0390(12) 0.0279(11) -0.0048(10) -0.0017(9) -0.0024(10)
C9 0.0375(12) 0.0308(11) 0.0225(10) 0.0025(8) 0.0049(8) -0.0018(9)
C10 0.0531(15) 0.0398(13) 0.0264(11) -0.0055(9) 0.0161(10) -0.0017(11)
C11 0.0447(14) 0.0389(13) 0.0447(13) -0.0038(10) 0.0294(11) -0.0007(10)
C12 0.0294(11) 0.0265(10) 0.0398(12) 0.0001(9) 0.0149(9) -0.0030(8)
C13 0.0255(10) 0.0226(9) 0.0265(10) 0.0011(7) 0.0091(8) -0.0016(7)
C14 0.0269(10) 0.0256(10) 0.0224(9) 0.0033(7) 0.0067(8) 0.0001(8)
C15 0.0244(12) 0.0478(14) 0.0573(16) 0.0021(12) 0.0042(11) 0.0028(10)
C16 0.0244(11) 0.0364(12) 0.0601(15) -0.0107(11) 0.0164(10) -0.0029(9)
C17 0.0677(17) 0.0305(12) 0.0260(11) 0.0060(9) 0.0143(11) 0.0020(11)
C18 0.0566(16) 0.0326(12) 0.0416(13) 0.0066(10) 0.0248(12) -0.0045(11)
C19 0.0289(11) 0.0304(11) 0.0386(12) -0.0002(9) 0.0135(9) -0.0027(8)
C20 0.0296(10) 0.0268(10) 0.0284(10) 0.0007(8) 0.0129(8) -0.0002(8)
C21 0.0204(9) 0.0370(11) 0.0250(10) 0.0019(8) 0.0056(8) -0.0010(8)
C22 0.0279(10) 0.0326(11) 0.0251(10) 0.0046(8) 0.0110(8) 0.0043(8)
C23 0.0322(12) 0.0444(13) 0.0366(12) 0.0098(10) 0.0128(9) 0.0106(10)
C24 0.0466(14) 0.0375(13) 0.0477(14) 0.0149(11) 0.0246(12) 0.0183(11)
C25 0.0562(15) 0.0269(11) 0.0418(13) 0.0054(9) 0.0256(12) 0.0057(10)
C26 0.0403(12) 0.0281(11) 0.0327(11) 0.0014(9) 0.0147(9) -0.0008(9)
C27 0.0299(10) 0.0284(10) 0.0235(9) 0.0034(8) 0.0112(8) 0.0023(8)
C28 0.0224(9) 0.0258(10) 0.0236(9) -0.0007(7) 0.0054(7) -0.0016(7)
C29 0.0297(10) 0.0258(10) 0.0226(9) -0.0004(8) 0.0074(8) 0.0014(8)
C30 0.0361(12) 0.0284(11) 0.0268(10) 0.0019(8) 0.0006(9) 0.0006(9)

loop_
_geom_bond_atom_site_label_1
_geom_bond_atom_site_label_2
_geom_bond_distance
_geom_bond_site_symmetry_2
_geom_bond_publ_flag
F1 C7 1.390(8) . ?
F2 C7 1.374(9) . ?
F1' C7 1.20(4) . ?
F2' C7 1.33(3) . ?
F3 C8 1.334(15) . ?
F4 C8 1.370(18) . ?
F3' C8 1.373(9) . ?
F4' C8 1.350(10) . ?
F5 C15 1.20(4) . ?
F6 C15 1.38(3) . ?
F5' C15 1.374(7) . ?
F6' C15 1.348(6) . ?
F7 C16 1.42(2) . ?
F8 C16 1.346(14) . ?
F7' C16 1.318(15) . ?
F8' C16 1.350(9) . ?
C1 C6 1.387(3) . ?
C1 C2 1.406(3) . ?
C1 C7 1.513(3) . ?
C2 C3 1.370(4) . ?
C3 C4 1.410(3) . ?
C4 C5 1.384(3) . ?
C4 C15 1.515(3) . ?
C5 C6 1.413(3) . ?
C5 C30 1.551(3) . ?
C6 C19 1.556(3) . ?
C7 C8 1.621(3) . ?
C8 C9 1.514(3) . ?
C9 C14 1.388(3) . ?
C9 C10 1.397(3) . ?
C10 C11 1.374(4) . ?
C11 C12 1.406(3) . ?
C12 C13 1.386(3) . ?
C12 C16 1.513(3) . ?
C13 C14 1.420(3) . ?
C13 C28 1.546(3) . ?
C14 C21 1.547(3) . ?
C15 C16 1.625(4) . ?
C17 C18 1.320(4) . ?
C17 C30 1.518(3) . ?
C18 C19 1.513(3) . ?
C19 C20 1.522(3) . ?
C20 C29 1.341(3) . ?
C20 C21 1.524(3) . ?
C21 C22 1.510(3) . ?
C22 C23 1.388(3) . ?
C22 C27 1.393(3) . ?
C23 C24 1.392(4) . ?
C24 C25 1.372(4) . ?
C25 C26 1.395(3) . ?
C26 C27 1.382(3) . ?
C27 C28 1.515(3) . ?
C28 C29 1.528(3) . ?
C29 C30 1.522(3) . ?
